data_4332805
loop_
_publ_author_name
'Sun, Junliang'
'Li, Guobao'
'Li, Zhaofei'
'You, Liping'
'Lin, Jianhua'

_publ_section_title
;
 Crystal Growth and Structure Determination of Oxygen-Deficient Sr6Co5O15
;
_journal_issue 20
_journal_name_full 'Inorganic Chemistry'
_journal_page_first 8394
_journal_page_last 8402
_journal_paper_doi 10.1021/ic060862m
_journal_volume 45
_journal_year 2006
_chemical_formula_sum 'Co1.25 O3.67 Sr1.5'
_chemical_formula_weight 263.89
_chemical_name_systematic
; 
 ? 
;
_space_group_IT_number 148
_symmetry_space_group_name_Hall '-R 3'
_symmetry_space_group_name_H-M 'R -3 :H'
_atom_sites_solution_hydrogens geom
_atom_sites_solution_primary direct
_atom_sites_solution_secondary difmap
_audit_creation_method SHELXL-97
_cell_angle_alpha 90.00
_cell_angle_beta 90.00
_cell_angle_gamma 120.00
_cell_formula_units_Z 12
_cell_length_a 9.4586(14)
_cell_length_b 9.4586(14)
_cell_length_c 12.4692(19)
_cell_measurement_temperature 296(2)
_cell_volume 966.1(3)
_computing_structure_refinement 'SHELXL-97 (Sheldrick, 1997)'
_computing_structure_solution 'SHELXS-97 (Sheldrick, 1990)'
_diffrn_ambient_temperature 296(2)
_diffrn_measured_fraction_theta_full 0.946
_diffrn_measured_fraction_theta_max 0.946
_diffrn_radiation_monochromator graphite
_diffrn_radiation_source 'fine-focus sealed tube'
_diffrn_radiation_type MoK\a
_diffrn_radiation_wavelength 0.71073
_diffrn_reflns_av_R_equivalents 0.0615
_diffrn_reflns_av_sigmaI/netI 0.0442
_diffrn_reflns_limit_h_max 14
_diffrn_reflns_limit_h_min -11
_diffrn_reflns_limit_k_max 14
_diffrn_reflns_limit_k_min -14
_diffrn_reflns_limit_l_max 14
_diffrn_reflns_limit_l_min -18
_diffrn_reflns_number 2596
_diffrn_reflns_theta_full 33.38
_diffrn_reflns_theta_max 33.38
_diffrn_reflns_theta_min 2.98
_exptl_absorpt_coefficient_mu 30.968
_exptl_absorpt_correction_T_max 0.0521
_exptl_absorpt_correction_T_min 0.0077
_exptl_absorpt_correction_type numerical
_exptl_absorpt_process_details '(Xred, Xshape)'
_exptl_crystal_density_diffrn 5.443
_exptl_crystal_density_method 'not measured'
_exptl_crystal_F_000 1442
_exptl_crystal_size_max 0.5
_exptl_crystal_size_mid 0.3
_exptl_crystal_size_min 0.3
_refine_diff_density_max 1.686
_refine_diff_density_min -1.196
_refine_diff_density_rms 0.256
_refine_ls_extinction_method none
_refine_ls_goodness_of_fit_ref 0.998
_refine_ls_hydrogen_treatment none
_refine_ls_matrix_type full
_refine_ls_number_parameters 47
_refine_ls_number_reflns 800
_refine_ls_number_restraints 0
_refine_ls_restrained_S_all 0.998
_refine_ls_R_factor_all 0.0405
_refine_ls_R_factor_gt 0.0388
_refine_ls_shift/su_max 0.000
_refine_ls_shift/su_mean 0.000
_refine_ls_structure_factor_coef Fsqd
_refine_ls_weighting_details 'calc w=1/[\s^2^(Fo^2^)+(0.0041P)^2^+54.7732P] where P=(Fo^2^+2Fc^2^)/3'
_refine_ls_weighting_scheme calc
_refine_ls_wR_factor_gt 0.0798
_refine_ls_wR_factor_ref 0.0805
_reflns_number_gt 775
_reflns_number_total 800
_reflns_threshold_expression >2sigma(I)
_cod_data_source_file ic060862msup1.cif
_cod_data_source_block r-3crv
_cod_original_cell_volume 966.1(2)
_cod_original_sg_symbol_H-M R-3:H
_cod_original_formula_sum 'Co1.25 O3.67 Sr1.50'
_cod_database_code 4332805

loop_
_symmetry_equiv_pos_as_xyz
'x, y, z'
'-y, x-y, z'
'-x+y, -x, z'
'x+2/3, y+1/3, z+1/3'
'-y+2/3, x-y+1/3, z+1/3'
'-x+y+2/3, -x+1/3, z+1/3'
'x+1/3, y+2/3, z+2/3'
'-y+1/3, x-y+2/3, z+2/3'
'-x+y+1/3, -x+2/3, z+2/3'
'-x, -y, -z'
'y, -x+y, -z'
'x-y, x, -z'
'-x+2/3, -y+1/3, -z+1/3'
'y+2/3, -x+y+1/3, -z+1/3'
'x-y+2/3, x+1/3, -z+1/3'
'-x+1/3, -y+2/3, -z+2/3'
'y+1/3, -x+y+2/3, -z+2/3'
'x-y+1/3, x+2/3, -z+2/3'

loop_
_atom_site_label
_atom_site_type_symbol
_atom_site_fract_x
_atom_site_fract_y
_atom_site_fract_z
_atom_site_U_iso_or_equiv
_atom_site_adp_type
_atom_site_occupancy
_atom_site_symmetry_multiplicity
_atom_site_calc_flag
_atom_site_refinement_flags
Sr1 Sr 0.33186(8) 0.01971(7) 0.08120(6) 0.01471(14) Uani 1 1 d .
Co1 Co 0.0000 0.0000 0.0000 0.0091(3) Uani 1 6 d S
Co2 Co 0.0000 0.0000 0.19267(12) 0.0094(3) Uani 1 3 d S
Co3 Co 0.0000 0.0000 0.60774(13) 0.0173(3) Uani 1 3 d S
O1 O 0.1532(5) 0.1614(5) 0.0946(4) 0.0128(8) Uani 1 1 d .
O2 O 0.1558(6) 0.1544(6) 0.7121(4) 0.0163(9) Uani 1 1 d .
O3 O -0.064(5) -0.1591(18) 0.4950(16) 0.066(8) Uani 0.43(2) 1 d P

loop_
_atom_site_aniso_label
_atom_site_aniso_U_11
_atom_site_aniso_U_22
_atom_site_aniso_U_33
_atom_site_aniso_U_23
_atom_site_aniso_U_13
_atom_site_aniso_U_12
Sr1 0.0115(2) 0.0134(3) 0.0199(3) -0.0050(2) -0.00356(18) 0.0067(2)
Co1 0.0069(5) 0.0069(5) 0.0134(8) 0.000 0.000 0.0034(2)
Co2 0.0067(3) 0.0067(3) 0.0147(6) 0.000 0.000 0.00335(17)
Co3 0.0151(4) 0.0151(4) 0.0218(8) 0.000 0.000 0.0075(2)
O1 0.0102(18) 0.0106(18) 0.017(2) 0.0007(16) -0.0004(16) 0.0050(15)
O2 0.015(2) 0.0112(19) 0.018(2) 0.0001(16) 0.0023(17) 0.0031(17)
O3 0.111(16) 0.015(7) 0.039(8) -0.003(7) -0.044(9) 0.005(11)

loop_
_atom_type_symbol
_atom_type_description
_atom_type_scat_dispersion_real
_atom_type_scat_dispersion_imag
_atom_type_scat_source
O O 0.0106 0.0060 'International Tables Vol C Tables 4.2.6.8 and 6.1.1.4'
Co Co 0.3494 0.9721 'International Tables Vol C Tables 4.2.6.8 and 6.1.1.4'
Sr Sr -1.5307 3.2498 'International Tables Vol C Tables 4.2.6.8 and 6.1.1.4'

loop_
_geom_angle_atom_site_label_1
_geom_angle_atom_site_label_2
_geom_angle_atom_site_label_3
_geom_angle
_geom_angle_site_symmetry_1
_geom_angle_site_symmetry_3
O2 Sr1 O3 68.2(6) 18_545 16_545
O2 Sr1 O1 132.00(15) 18_545 13
O3 Sr1 O1 73.7(4) 16_545 13
O2 Sr1 O3 65.1(5) 18_545 9_544
O3 Sr1 O3 29.8(5) 16_545 9_544
O1 Sr1 O3 94.4(8) 13 9_544
O2 Sr1 O2 120.34(7) 18_545 5_554
O3 Sr1 O2 131.0(7) 16_545 5_554
O1 Sr1 O2 67.40(15) 13 5_554
O3 Sr1 O2 159.9(8) 9_544 5_554
O2 Sr1 O1 132.91(15) 18_545 .
O3 Sr1 O1 143.8(9) 16_545 .
O1 Sr1 O1 94.99(14) 13 .
O3 Sr1 O1 122.6(5) 9_544 .
O2 Sr1 O1 69.63(13) 5_554 .
O2 Sr1 O1 91.12(15) 18_545 3
O3 Sr1 O1 98.7(8) 16_545 3
O1 Sr1 O1 123.11(8) 13 3
O3 Sr1 O1 69.4(7) 9_544 3
O2 Sr1 O1 127.12(14) 5_554 3
O1 Sr1 O1 58.33(18) . 3
O2 Sr1 O1 71.29(14) 18_545 11
O3 Sr1 O1 134.9(4) 16_545 11
O1 Sr1 O1 151.35(7) 13 11
O3 Sr1 O1 112.8(8) 9_544 11
O2 Sr1 O1 86.77(15) 5_554 11
O1 Sr1 O1 63.17(18) . 11
O1 Sr1 O1 62.88(18) 3 11
O2 Sr1 O2 82.18(16) 18_545 6_554
O3 Sr1 O2 80.5(9) 16_545 6_554
O1 Sr1 O2 63.40(15) 13 6_554
O3 Sr1 O2 109.0(6) 9_544 6_554
O2 Sr1 O2 56.1(2) 5_554 6_554
O1 Sr1 O2 125.67(14) . 6_554
O1 Sr1 O2 173.07(15) 3 6_554
O1 Sr1 O2 112.86(14) 11 6_554
O2 Sr1 O2 135.56(8) 18_545 11_556
O3 Sr1 O2 84.2(9) 16_545 11_556
O1 Sr1 O2 64.72(13) 13 11_556
O3 Sr1 O2 73.6(4) 9_544 11_556
O2 Sr1 O2 104.09(12) 5_554 11_556
O1 Sr1 O2 60.27(14) . 11_556
O1 Sr1 O2 58.40(14) 3 11_556
O1 Sr1 O2 112.94(12) 11 11_556
O2 Sr1 O2 128.10(10) 6_554 11_556
O2 Sr1 Co2 118.55(12) 18_545 13
O3 Sr1 Co2 94.9(6) 16_545 13
O1 Sr1 Co2 37.58(11) 13 13
O3 Sr1 Co2 123.3(8) 9_544 13
O2 Sr1 Co2 36.63(10) 5_554 13
O1 Sr1 Co2 95.98(9) . 13
O1 Sr1 Co2 150.24(10) 3 13
O1 Sr1 Co2 121.87(10) 11 13
O2 Sr1 Co2 36.37(10) 6_554 13
O2 Sr1 Co2 97.15(10) 11_556 13
O2 Sr1 Co1 97.74(12) 18_545 .
O3 Sr1 Co1 134.2(8) 16_545 .
O1 Sr1 Co1 130.01(11) 13 .
O3 Sr1 Co1 104.4(8) 9_544 .
O2 Sr1 Co1 94.24(10) 5_554 .
O1 Sr1 Co1 36.23(10) . .
O1 Sr1 Co1 36.22(9) 3 .
O1 Sr1 Co1 36.19(9) 11 .
O2 Sr1 Co1 142.82(10) 6_554 .
O2 Sr1 Co1 76.77(9) 11_556 .
Co2 Sr1 Co1 128.299(19) 13 .
O1 Co1 O1 180.0(5) 10 .
O1 Co1 O1 85.5(2) 10 12
O1 Co1 O1 94.5(2) . 12
O1 Co1 O1 94.5(2) 10 3
O1 Co1 O1 85.5(2) . 3
O1 Co1 O1 180.0(3) 12 3
O1 Co1 O1 94.5(2) 10 2
O1 Co1 O1 85.5(2) . 2
O1 Co1 O1 94.5(2) 12 2
O1 Co1 O1 85.5(2) 3 2
O1 Co1 O1 85.5(2) 10 11
O1 Co1 O1 94.5(2) . 11
O1 Co1 O1 85.5(2) 12 11
O1 Co1 O1 94.5(2) 3 11
O1 Co1 O1 180.0(3) 2 11
O1 Co1 Co2 128.37(14) 10 .
O1 Co1 Co2 51.63(14) . .
O1 Co1 Co2 128.37(14) 12 .
O1 Co1 Co2 51.63(14) 3 .
O1 Co1 Co2 51.63(14) 2 .
O1 Co1 Co2 128.37(14) 11 .
O1 Co1 Co2 51.63(14) 10 10
O1 Co1 Co2 128.37(14) . 10
O1 Co1 Co2 51.63(14) 12 10
O1 Co1 Co2 128.37(14) 3 10
O1 Co1 Co2 128.37(14) 2 10
O1 Co1 Co2 51.63(14) 11 10
Co2 Co1 Co2 180.0 . 10
O1 Co1 Sr1 55.08(14) 10 10
O1 Co1 Sr1 124.92(14) . 10
O1 Co1 Sr1 55.75(14) 12 10
O1 Co1 Sr1 124.25(14) 3 10
O1 Co1 Sr1 56.74(14) 2 10
O1 Co1 Sr1 123.26(14) 11 10
Co2 Co1 Sr1 108.364(13) . 10
Co2 Co1 Sr1 71.636(13) 10 10
O1 Co1 Sr1 56.74(14) 10 3
O1 Co1 Sr1 123.26(14) . 3
O1 Co1 Sr1 124.92(14) 12 3
O1 Co1 Sr1 55.08(14) 3 3
O1 Co1 Sr1 55.75(14) 2 3
O1 Co1 Sr1 124.25(14) 11 3
Co2 Co1 Sr1 71.636(13) . 3
Co2 Co1 Sr1 108.364(13) 10 3
Sr1 Co1 Sr1 69.445(14) 10 3
O1 Co1 Sr1 124.92(14) 10 .
O1 Co1 Sr1 55.08(14) . .
O1 Co1 Sr1 124.25(14) 12 .
O1 Co1 Sr1 55.75(14) 3 .
O1 Co1 Sr1 123.26(14) 2 .
O1 Co1 Sr1 56.74(14) 11 .
Co2 Co1 Sr1 71.636(13) . .
Co2 Co1 Sr1 108.364(13) 10 .
Sr1 Co1 Sr1 180.00(3) 10 .
Sr1 Co1 Sr1 110.555(14) 3 .
O1 Co1 Sr1 55.75(14) 10 11
O1 Co1 Sr1 124.25(14) . 11
O1 Co1 Sr1 123.26(14) 12 11
O1 Co1 Sr1 56.74(14) 3 11
O1 Co1 Sr1 124.92(14) 2 11
O1 Co1 Sr1 55.08(14) 11 11
Co2 Co1 Sr1 108.364(13) . 11
Co2 Co1 Sr1 71.636(13) 10 11
Sr1 Co1 Sr1 110.555(12) 10 11
Sr1 Co1 Sr1 69.445(13) 3 11
Sr1 Co1 Sr1 69.445(12) . 11
O2 Co2 O2 84.6(2) 12_556 10_556
O2 Co2 O2 84.6(2) 12_556 11_556
O2 Co2 O2 84.6(2) 10_556 11_556
O2 Co2 O1 97.28(19) 12_556 2
O2 Co2 O1 94.1(2) 10_556 2
O2 Co2 O1 177.62(19) 11_556 2
O2 Co2 O1 177.62(19) 12_556 3
O2 Co2 O1 97.28(19) 10_556 3
O2 Co2 O1 94.1(2) 11_556 3
O1 Co2 O1 84.0(2) 2 3
O2 Co2 O1 94.1(2) 12_556 .
O2 Co2 O1 177.62(19) 10_556 .
O2 Co2 O1 97.28(19) 11_556 .
O1 Co2 O1 84.0(2) 2 .
O1 Co2 O1 84.0(2) 3 .
O2 Co2 Co1 128.98(15) 12_556 .
O2 Co2 Co1 128.98(15) 10_556 .
O2 Co2 Co1 128.98(15) 11_556 .
O1 Co2 Co1 50.61(14) 2 .
O1 Co2 Co1 50.61(14) 3 .
O1 Co2 Co1 50.61(14) . .
O2 Co2 Co3 51.02(15) 12_556 10_556
O2 Co2 Co3 51.02(15) 10_556 10_556
O2 Co2 Co3 51.02(15) 11_556 10_556
O1 Co2 Co3 129.39(14) 2 10_556
O1 Co2 Co3 129.39(14) 3 10_556
O1 Co2 Co3 129.39(14) . 10_556
Co1 Co2 Co3 180.0 . 10_556
O2 Co2 Sr1 127.38(16) 12_556 15_445
O2 Co2 Sr1 56.15(15) 10_556 15_445
O2 Co2 Sr1 60.47(15) 11_556 15_445
O1 Co2 Sr1 117.15(14) 2 15_445
O1 Co2 Sr1 53.24(14) 3 15_445
O1 Co2 Sr1 126.07(14) . 15_445
Co1 Co2 Sr1 103.57(3) . 15_445
Co3 Co2 Sr1 76.43(3) 10_556 15_445
O2 Co2 Sr1 60.47(15) 12_556 13
O2 Co2 Sr1 127.38(16) 10_556 13
O2 Co2 Sr1 56.15(15) 11_556 13
O1 Co2 Sr1 126.07(14) 2 13
O1 Co2 Sr1 117.15(14) 3 13
O1 Co2 Sr1 53.24(14) . 13
Co1 Co2 Sr1 103.57(3) . 13
Co3 Co2 Sr1 76.43(3) 10_556 13
Sr1 Co2 Sr1 114.67(2) 15_445 13
O2 Co2 Sr1 56.15(15) 12_556 14_455
O2 Co2 Sr1 60.47(15) 10_556 14_455
O2 Co2 Sr1 127.38(16) 11_556 14_455
O1 Co2 Sr1 53.24(14) 2 14_455
O1 Co2 Sr1 126.07(14) 3 14_455
O1 Co2 Sr1 117.15(14) . 14_455
Co1 Co2 Sr1 103.57(3) . 14_455
Co3 Co2 Sr1 76.43(3) 10_556 14_455
Sr1 Co2 Sr1 114.67(2) 15_445 14_455
Sr1 Co2 Sr1 114.67(2) 13 14_455
O2 Co2 Sr1 130.61(15) 12_556 3
O2 Co2 Sr1 63.57(15) 10_556 3
O2 Co2 Sr1 125.23(15) 11_556 3
O1 Co2 Sr1 52.40(14) 2 3
O1 Co2 Sr1 51.73(14) 3 3
O1 Co2 Sr1 116.11(15) . 3
Co1 Co2 Sr1 65.50(3) . 3
Co3 Co2 Sr1 114.50(3) 10_556 3
Sr1 Co2 Sr1 64.784(18) 15_445 3
Sr1 Co2 Sr1 167.57(4) 13 3
Sr1 Co2 Sr1 75.01(2) 14_455 3
O3 Co3 O3 76.5(9) 11_556 12_556
O3 Co3 O3 76.5(9) 11_556 10_556
O3 Co3 O3 76.5(9) 12_556 10_556
O3 Co3 O3 41.0(3) 11_556 .
O3 Co3 O3 41.0(3) 12_556 .
O3 Co3 O3 88.7(7) 10_556 .
O3 Co3 O3 41.0(3) 11_556 3
O3 Co3 O3 88.7(7) 12_556 3
O3 Co3 O3 41.0(3) 10_556 3
O3 Co3 O3 72.4(8) . 3
O3 Co3 O3 88.7(7) 11_556 2
O3 Co3 O3 41.0(3) 12_556 2
O3 Co3 O3 41.0(3) 10_556 2
O3 Co3 O3 72.4(8) . 2
O3 Co3 O3 72.4(8) 3 2
O3 Co3 O2 163.0(14) 11_556 .
O3 Co3 O2 113.5(13) 12_556 .
O3 Co3 O2 92.1(6) 10_556 .
O3 Co3 O2 153.2(13) . .
O3 Co3 O2 123.2(12) 3 .
O3 Co3 O2 90.9(5) 2 .
O3 Co3 O2 92.1(5) 11_556 2
O3 Co3 O2 163.0(14) 12_556 2
O3 Co3 O2 113.5(13) 10_556 2
O3 Co3 O2 123.2(12) . 2
O3 Co3 O2 90.9(5) 3 2
O3 Co3 O2 153.2(13) 2 2
O2 Co3 O2 80.8(2) . 2
O3 Co3 O2 113.5(13) 11_556 3
O3 Co3 O2 92.1(5) 12_556 3
O3 Co3 O2 163.0(14) 10_556 3
O3 Co3 O2 90.9(5) . 3
O3 Co3 O2 153.2(13) 3 3
O3 Co3 O2 123.2(12) 2 3
O2 Co3 O2 80.8(2) . 3
O2 Co3 O2 80.8(2) 2 3
O3 Co3 Co2 134.3(6) 11_556 10_556
O3 Co3 Co2 134.3(6) 12_556 10_556
O3 Co3 Co2 134.3(6) 10_556 10_556
O3 Co3 Co2 137.0(5) . 10_556
O3 Co3 Co2 137.0(5) 3 10_556
O3 Co3 Co2 137.0(5) 2 10_556
O2 Co3 Co2 48.42(14) . 10_556
O2 Co3 Co2 48.42(14) 2 10_556
O2 Co3 Co2 48.42(14) 3 10_556
O3 Co3 Co3 45.7(6) 11_556 10_556
O3 Co3 Co3 45.7(6) 12_556 10_556
O3 Co3 Co3 45.7(6) 10_556 10_556
O3 Co3 Co3 43.0(5) . 10_556
O3 Co3 Co3 43.0(5) 3 10_556
O3 Co3 Co3 43.0(5) 2 10_556
O2 Co3 Co3 131.58(14) . 10_556
O2 Co3 Co3 131.58(14) 2 10_556
O2 Co3 Co3 131.58(14) 3 10_556
Co2 Co3 Co3 180.0 10_556 10_556
O3 Co3 Sr1 50.8(9) 11_556 18_445
O3 Co3 Sr1 126.5(10) 12_556 18_445
O3 Co3 Sr1 82.1(13) 10_556 18_445
O3 Co3 Sr1 90.9(12) . 18_445
O3 Co3 Sr1 46.9(7) 3 18_445
O3 Co3 Sr1 119.2(10) 2 18_445
O2 Co3 Sr1 115.77(15) . 18_445
O2 Co3 Sr1 46.32(14) 2 18_445
O2 Co3 Sr1 114.86(15) 3 18_445
Co2 Co3 Sr1 94.74(3) 10_556 18_445
Co3 Co3 Sr1 85.26(3) 10_556 18_445
Co1 O1 Co2 77.76(16) . .
Co1 O1 Sr1 165.2(2) . 13
Co2 O1 Sr1 89.18(19) . 13
Co1 O1 Sr1 88.69(17) . .
Co2 O1 Sr1 93.24(18) . .
Sr1 O1 Sr1 85.01(14) 13 .
Co1 O1 Sr1 88.03(17) . 2
Co2 O1 Sr1 92.54(17) . 2
Sr1 O1 Sr1 99.70(16) 13 2
Sr1 O1 Sr1 172.6(2) . 2
Co1 O1 Sr1 87.07(18) . 12
Co2 O1 Sr1 164.8(2) . 12
Sr1 O1 Sr1 105.93(14) 13 12
Sr1 O1 Sr1 86.83(14) . 12
Sr1 O1 Sr1 86.38(14) 2 12
Co2 O2 Co3 80.56(19) 10_556 .
Co2 O2 Sr1 178.6(3) 10_556 17
Co3 O2 Sr1 98.4(2) . 17
Co2 O2 Sr1 87.23(18) 10_556 9
Co3 O2 Sr1 99.7(2) . 9
Sr1 O2 Sr1 92.11(16) 17 9
Co2 O2 Sr1 83.16(17) 10_556 8_545
Co3 O2 Sr1 95.14(18) . 8_545
Sr1 O2 Sr1 97.82(16) 17 8_545
Sr1 O2 Sr1 160.7(2) 9 8_545
Co2 O2 Sr1 82.50(17) 10_556 12_556
Co3 O2 Sr1 162.7(2) . 12_556
Sr1 O2 Sr1 98.51(15) 17 12_556
Sr1 O2 Sr1 75.91(12) 9 12_556
Sr1 O2 Sr1 86.27(14) 8_545 12_556
O3 O3 O3 119.1(6) 12_556 11_556
O3 O3 Co3 73.1(12) 12_556 10_556
O3 O3 Co3 73.1(12) 11_556 10_556
O3 O3 Co3 65.9(12) 12_556 .
O3 O3 Co3 65.9(12) 11_556 .
Co3 O3 Co3 91.3(7) 10_556 .
O3 O3 Sr1 81(2) 12_556 16_545
O3 O3 Sr1 141(3) 11_556 16_545
Co3 O3 Sr1 145(2) 10_556 16_545
Co3 O3 Sr1 98.6(7) . 16_545
O3 O3 Sr1 162(3) 12_556 5_445
O3 O3 Sr1 69(2) 11_556 5_445
Co3 O3 Sr1 96.3(9) 10_556 5_445
Co3 O3 Sr1 130(2) . 5_445
Sr1 O3 Sr1 102.2(5) 16_545 5_445

loop_
_geom_bond_atom_site_label_1
_geom_bond_atom_site_label_2
_geom_bond_distance
_geom_bond_site_symmetry_2
Sr1 O2 2.455(5) 18_545
Sr1 O3 2.48(2) 16_545
Sr1 O1 2.532(5) 13
Sr1 O3 2.62(3) 9_544
Sr1 O2 2.627(5) 5_554
Sr1 O1 2.636(5) .
Sr1 O1 2.658(5) 3
Sr1 O1 2.691(5) 11
Sr1 O2 2.769(5) 6_554
Sr1 O2 3.027(5) 11_556
Sr1 Co2 3.1597(7) 13
Sr1 Co1 3.2136(8) .
Co1 O1 1.900(4) 10
Co1 O1 1.900(4) .
Co1 O1 1.900(4) 12
Co1 O1 1.900(4) 3
Co1 O1 1.900(4) 2
Co1 O1 1.900(4) 11
Co1 Co2 2.4025(15) .
Co1 Co2 2.4025(15) 10
Co1 Sr1 3.2136(8) 10
Co1 Sr1 3.2136(6) 3
Co1 Sr1 3.2136(6) 11
Co2 O2 1.887(5) 12_556
Co2 O2 1.887(5) 10_556
Co2 O2 1.887(5) 11_556
Co2 O1 1.927(5) 2
Co2 O1 1.927(5) 3
Co2 O1 1.927(5) .
Co2 Co3 2.489(2) 10_556
Co2 Sr1 3.1597(7) 15_445
Co2 Sr1 3.1597(7) 13
Co2 Sr1 3.1598(8) 14_455
Co2 Sr1 3.3518(9) 3
Co3 O3 1.834(17) 11_556
Co3 O3 1.834(17) 12_556
Co3 O3 1.834(17) 10_556
Co3 O3 1.922(19) .
Co3 O3 1.922(19) 3
Co3 O3 1.922(19) 2
Co3 O2 1.961(5) .
Co3 O2 1.961(5) 2
Co3 O2 1.961(5) 3
Co3 Co2 2.489(2) 10_556
Co3 Co3 2.687(3) 10_556
Co3 Sr1 3.3578(7) 18_445
O1 Sr1 2.532(5) 13
O1 Sr1 2.658(5) 2
O1 Sr1 2.691(5) 12
O2 Co2 1.887(5) 10_556
O2 Sr1 2.455(5) 17
O2 Sr1 2.627(5) 9
O2 Sr1 2.769(5) 8_545
O2 Sr1 3.027(5) 12_556
O3 O3 1.317(16) 12_556
O3 O3 1.317(16) 11_556
O3 Co3 1.834(17) 10_556
O3 Sr1 2.48(2) 16_545
O3 Sr1 2.62(3) 5_445
